data_1554791
loop_
_publ_author_name
'Bechara, William S.'
'Khazhieva, Inna S.'
'Rodriguez, Elsa'
'Charette, Andr\'e B'

_publ_section_title
;
 One-pot synthesis of 3,4,5-trisubstituted 1,2,4-triazoles via the
 addition of hydrazides to activated secondary amides.
;
_journal_issue 5
_journal_name_full 'Organic letters'
_journal_page_first 1184
_journal_page_last 1187
_journal_paper_doi 10.1021/acs.orglett.5b00128
_journal_volume 17
_journal_year 2015
_chemical_formula_moiety 'C21 H15 N3 O'
_chemical_formula_sum 'C21 H15 N3 O'
_chemical_formula_weight 325.36
_space_group_crystal_system monoclinic
_space_group_IT_number 14
_space_group_name_Hall '-P 2ybc'
_space_group_name_H-M_alt 'P 1 21/c 1'
_atom_sites_solution_hydrogens geom
_atom_sites_solution_primary direct
_audit_creation_date 2014-05-20
_audit_creation_method
;
Olex2 1.2
(compiled 2014.03.20 svn.r2914 for OlexSys, GUI svn.r4816)
;
_cell_angle_alpha 90
_cell_angle_beta 96.996(7)
_cell_angle_gamma 90
_cell_formula_units_Z 4
_cell_length_a 10.5706(11)
_cell_length_b 17.3802(16)
_cell_length_c 10.1316(10)
_cell_measurement_reflns_used 8134
_cell_measurement_temperature 150
_cell_measurement_theta_max 60.432
_cell_measurement_theta_min 4.284
_cell_volume 1847.5(3)
_computing_cell_refinement
;
SAINT (2013) V8.34A; Integration Software for Single Crystal Data.
Bruker AXS Inc., Madison, WI 53719-1173.
;
_computing_data_collection
;
APEX 2 (2013) Bruker AXS Inc., Madison, WI 53719-1173.
;
_computing_data_reduction
'SAINT (2013) V8.34A; Integration Software for Single Crystal Data. Bruker AXS Inc., Madison, WI 53719-1173.'
_computing_molecular_graphics 'Olex2 (Dolomanov et al., 2009)'
_computing_publication_material 'Olex2 (Dolomanov et al., 2009)'
_computing_structure_refinement 'XL (Sheldrick, 2008)'
_computing_structure_solution 'XS (Sheldrick, 2008)'
_diffrn_ambient_temperature 150
_diffrn_detector 'CMOS Area detector'
_diffrn_detector_area_resol_mean 10.24
_diffrn_detector_type 'Bruker Photon 100 CMOS Detector'
_diffrn_measured_fraction_theta_full 0.999
_diffrn_measured_fraction_theta_max 0.948
_diffrn_measurement_device 'k-geometry diffractometer'
_diffrn_measurement_device_type 'Bruker Venture Metaljet'
_diffrn_measurement_method '\w and \f scans'
_diffrn_radiation_collimation 'Focusing mirrors'
_diffrn_radiation_monochromator 'Helios MX Mirror Optics'
_diffrn_radiation_probe x-ray
_diffrn_radiation_type GaK\a
_diffrn_radiation_wavelength 1.34139
_diffrn_reflns_av_R_equivalents 0.1361
_diffrn_reflns_av_unetI/netI 0.0860
_diffrn_reflns_Laue_measured_fraction_full 0.999
_diffrn_reflns_Laue_measured_fraction_max 0.948
_diffrn_reflns_limit_h_max 13
_diffrn_reflns_limit_h_min -13
_diffrn_reflns_limit_k_max 22
_diffrn_reflns_limit_k_min -22
_diffrn_reflns_limit_l_max 13
_diffrn_reflns_limit_l_min -10
_diffrn_reflns_number 27948
_diffrn_reflns_point_group_measured_fraction_full 0.999
_diffrn_reflns_point_group_measured_fraction_max 0.948
_diffrn_reflns_theta_full 53.594
_diffrn_reflns_theta_max 62.790
_diffrn_reflns_theta_min 4.282
_diffrn_source 'Metal Jet'
_diffrn_source_target Ga
_diffrn_source_type 'Gallium Liquid Metal Jet Source'
_exptl_absorpt_coefficient_mu 0.378
_exptl_absorpt_correction_T_max 0.7519
_exptl_absorpt_correction_T_min 0.5219
_exptl_absorpt_correction_type multi-scan
_exptl_absorpt_process_details
;
SADABS-2012/1 (Bruker,2012) was used for absorption correction.
wR2(int) was 0.1439 before and 0.0907 after correction.
The Ratio of minimum to maximum transmission is 0.6941.
The \l/2 correction factor is 0.0015.
;
_exptl_crystal_colour 'clear Colorless'
_exptl_crystal_colour_lustre clear
_exptl_crystal_colour_primary Colorless
_exptl_crystal_density_diffrn 1.170
_exptl_crystal_description block
_exptl_crystal_F_000 680
_exptl_crystal_size_max 0.25
_exptl_crystal_size_mid 0.1
_exptl_crystal_size_min 0.02
_refine_diff_density_max 0.216
_refine_diff_density_min -0.292
_refine_diff_density_rms 0.050
_refine_ls_extinction_method none
_refine_ls_goodness_of_fit_ref 0.985
_refine_ls_hydrogen_treatment constr
_refine_ls_matrix_type full
_refine_ls_number_parameters 227
_refine_ls_number_reflns 4273
_refine_ls_number_restraints 0
_refine_ls_restrained_S_all 0.985
_refine_ls_R_factor_all 0.1117
_refine_ls_R_factor_gt 0.0595
_refine_ls_shift/su_max 0.000
_refine_ls_shift/su_mean 0.000
_refine_ls_structure_factor_coef Fsqd
_refine_ls_weighting_details 'w=1/[\s^2^(Fo^2^)+(0.0824P)^2^] where P=(Fo^2^+2Fc^2^)/3'
_refine_ls_weighting_scheme calc
_refine_ls_wR_factor_gt 0.1454
_refine_ls_wR_factor_ref 0.1626
_reflns_Friedel_coverage 0.000
_reflns_number_gt 2359
_reflns_number_total 4273
_reflns_threshold_expression 'I > 2\s(I)'
_cod_data_source_file ol5b00128_si_002.cif
_cod_data_source_block sylva7
_cod_depositor_comments
;
The following automatic conversions were performed:

data item '_diffrn_radiation_probe' value 'X-ray' was changed to
'x-ray' in accordance with the
/home/saulius/struct/COD-crude-data/automatic-downloads/DataCite-retrospective/ACS/depositions/lib/dictionaries/cif_core.dic
dictionary named 'cif_core.dic' version 2.4.2 last updated on
2011-04-26.

Automatic conversion script
Id: cif_fix_values 6909 2019-04-08 15:41:33Z antanas 
;
_cod_database_code 1554791
_shelxl_version_number 2013-4
_shelx_space_group_comment
;
The symmetry employed for this shelxl refinement is uniquely defined
by the following loop, which should always be used as a source of
symmetry information in preference to the above space-group names.
They are only intended as comments.
;
_shelx_estimated_absorpt_t_max 0.992
_shelx_estimated_absorpt_t_min 0.911
_olex2_refinement_description
;
1. Fixed Uiso
 At 1.2 times of:
  All C(H) groups
 At 1.5 times of:
  All C(H,H,H) groups
2.a Aromatic/amide H refined with riding coordinates:
 C7(H7), C4(H4), C13(H13), C16(H16), C12(H12), C10(H10), C11(H11), C5(H5),
 C6(H6), C17(H17), C19(H19), C18(H18)
2.b Idealised Me refined as rotating group:
 C21(H21A,H21B,H21C)
;

loop_
_space_group_symop_operation_xyz
'x, y, z'
'-x, y+1/2, -z+1/2'
'-x, -y, -z'
'x, -y-1/2, z-1/2'

loop_
_atom_site_label
_atom_site_type_symbol
_atom_site_fract_x
_atom_site_fract_y
_atom_site_fract_z
_atom_site_U_iso_or_equiv
_atom_site_adp_type
_atom_site_occupancy
_atom_site_site_symmetry_order
_atom_site_calc_flag
_atom_site_refinement_flags_posn
N1 N 0.45135(15) 0.18941(9) 0.33407(15) 0.0338(4) Uani 1 1 d .
N3 N 0.56001(17) 0.09479(10) 0.25249(17) 0.0407(4) Uani 1 1 d .
O1 O 0.16745(14) 0.18466(9) 0.28117(15) 0.0489(4) Uani 1 1 d .
C8 C 0.58283(19) 0.30654(11) 0.21546(19) 0.0363(5) Uani 1 1 d .
C9 C 0.49237(19) 0.32517(11) 0.30955(18) 0.0345(5) Uani 1 1 d .
N2 N 0.46506(17) 0.06327(9) 0.31916(16) 0.0393(4) Uani 1 1 d .
C2 C 0.54818(19) 0.17008(11) 0.26109(19) 0.0354(5) Uani 1 1 d .
C7 C 0.6406(2) 0.36236(13) 0.1429(2) 0.0421(5) Uani 1 1 d .
H7 H 0.6203 0.4151 0.1532 0.051 Uiso 1 1 calc R
C15 C 0.28809(19) 0.10585(11) 0.43675(19) 0.0351(5) Uani 1 1 d .
C4 C 0.7029(2) 0.20853(13) 0.10930(19) 0.0414(5) Uani 1 1 d .
H4 H 0.7243 0.1560 0.0980 0.050 Uiso 1 1 calc R
C13 C 0.3505(2) 0.28343(12) 0.46860(19) 0.0378(5) Uani 1 1 d .
H13 H 0.3110 0.2430 0.5116 0.045 Uiso 1 1 calc R
C14 C 0.42794(19) 0.26685(11) 0.37142(19) 0.0341(5) Uani 1 1 d .
C16 C 0.2971(2) 0.05689(12) 0.5454(2) 0.0409(5) Uani 1 1 d .
H16 H 0.3764 0.0332 0.5753 0.049 Uiso 1 1 calc R
C12 C 0.3311(2) 0.35914(12) 0.5027(2) 0.0431(5) Uani 1 1 d .
H12 H 0.2775 0.3709 0.5687 0.052 Uiso 1 1 calc R
C1 C 0.39987(19) 0.11939(11) 0.36606(19) 0.0347(5) Uani 1 1 d .
C3 C 0.61472(19) 0.22874(11) 0.19639(19) 0.0351(5) Uani 1 1 d .
C10 C 0.4692(2) 0.40147(12) 0.3480(2) 0.0400(5) Uani 1 1 d .
H10 H 0.5102 0.4426 0.3083 0.048 Uiso 1 1 calc R
C11 C 0.3897(2) 0.41783(12) 0.4405(2) 0.0433(5) Uani 1 1 d .
H11 H 0.3744 0.4699 0.4624 0.052 Uiso 1 1 calc R
C5 C 0.7583(2) 0.26500(14) 0.0404(2) 0.0463(6) Uani 1 1 d .
H5 H 0.8183 0.2516 -0.0184 0.056 Uiso 1 1 calc R
C20 C 0.1691(2) 0.13874(11) 0.3911(2) 0.0390(5) Uani 1 1 d .
C6 C 0.7260(2) 0.34206(13) 0.0571(2) 0.0447(5) Uani 1 1 d .
H6 H 0.7636 0.3809 0.0085 0.054 Uiso 1 1 calc R
C17 C 0.1919(2) 0.04183(13) 0.6112(2) 0.0484(6) Uani 1 1 d .
H17 H 0.1992 0.0083 0.6857 0.058 Uiso 1 1 calc R
C19 C 0.0649(2) 0.12398(13) 0.4571(2) 0.0464(6) Uani 1 1 d .
H19 H -0.0152 0.1467 0.4270 0.056 Uiso 1 1 calc R
C18 C 0.0769(2) 0.07604(13) 0.5673(2) 0.0494(6) Uani 1 1 d .
H18 H 0.0051 0.0667 0.6130 0.059 Uiso 1 1 calc R
C21 C 0.0603(3) 0.2346(2) 0.2516(3) 0.0868(10) Uani 1 1 d .
H21A H 0.0765 0.2703 0.1806 0.130 Uiso 1 1 calc GR
H21B H 0.0469 0.2639 0.3314 0.130 Uiso 1 1 calc GR
H21C H -0.0158 0.2040 0.2227 0.130 Uiso 1 1 calc GR

loop_
_atom_site_aniso_label
_atom_site_aniso_U_11
_atom_site_aniso_U_22
_atom_site_aniso_U_33
_atom_site_aniso_U_23
_atom_site_aniso_U_13
_atom_site_aniso_U_12
N1 0.0350(10) 0.0215(9) 0.0446(9) 0.0010(7) 0.0037(7) 0.0005(7)
N3 0.0433(11) 0.0250(9) 0.0545(10) 0.0033(8) 0.0084(8) 0.0033(7)
O1 0.0429(9) 0.0444(10) 0.0588(9) 0.0150(7) 0.0042(7) 0.0095(7)
C8 0.0356(12) 0.0285(11) 0.0435(11) 0.0026(9) -0.0002(9) -0.0021(8)
C9 0.0363(12) 0.0251(10) 0.0412(11) 0.0005(8) 0.0008(8) 0.0000(8)
N2 0.0410(10) 0.0251(9) 0.0529(10) 0.0018(7) 0.0098(8) 0.0043(7)
C2 0.0345(12) 0.0269(11) 0.0444(11) 0.0002(8) 0.0040(9) 0.0035(8)
C7 0.0424(13) 0.0321(12) 0.0510(12) 0.0048(9) 0.0027(10) -0.0033(9)
C15 0.0396(12) 0.0213(10) 0.0442(11) -0.0016(8) 0.0043(9) -0.0014(8)
C4 0.0386(13) 0.0362(12) 0.0490(12) 0.0011(9) 0.0035(9) 0.0038(9)
C13 0.0434(12) 0.0262(11) 0.0437(11) -0.0002(8) 0.0044(9) -0.0041(9)
C14 0.0370(12) 0.0211(10) 0.0432(11) -0.0003(8) 0.0008(8) 0.0011(8)
C16 0.0444(13) 0.0270(11) 0.0501(12) 0.0024(9) 0.0015(10) -0.0028(9)
C12 0.0458(13) 0.0345(12) 0.0494(12) -0.0062(10) 0.0075(10) 0.0007(9)
C1 0.0360(12) 0.0226(10) 0.0447(11) 0.0031(8) 0.0022(9) 0.0000(8)
C3 0.0329(12) 0.0289(11) 0.0429(11) 0.0021(8) 0.0016(8) -0.0005(8)
C10 0.0438(13) 0.0259(11) 0.0496(12) 0.0008(9) 0.0024(9) -0.0022(9)
C11 0.0500(14) 0.0255(11) 0.0531(13) -0.0002(9) 0.0008(10) -0.0005(9)
C5 0.0388(13) 0.0487(15) 0.0523(13) 0.0024(10) 0.0093(10) 0.0012(10)
C20 0.0431(13) 0.0256(11) 0.0485(12) 0.0014(9) 0.0058(9) 0.0011(9)
C6 0.0403(13) 0.0398(13) 0.0541(13) 0.0070(10) 0.0064(10) -0.0067(10)
C17 0.0610(16) 0.0325(13) 0.0524(13) 0.0055(10) 0.0101(11) -0.0082(11)
C19 0.0416(13) 0.0348(12) 0.0639(14) -0.0010(11) 0.0102(11) -0.0004(10)
C18 0.0506(15) 0.0380(13) 0.0624(14) -0.0056(11) 0.0177(11) -0.0104(11)
C21 0.062(2) 0.091(2) 0.108(2) 0.0494(19) 0.0131(16) 0.0339(17)

loop_
_atom_type_symbol
_atom_type_description
_atom_type_scat_dispersion_real
_atom_type_scat_dispersion_imag
_atom_type_scat_source
C C 0.0150 0.0070 'International Tables Vol C Tables 4.2.6.8 and 6.1.1.4'
H H 0.0000 0.0000 'International Tables Vol C Tables 4.2.6.8 and 6.1.1.4'
N N 0.0250 0.0140 'International Tables Vol C Tables 4.2.6.8 and 6.1.1.4'
O O 0.0410 0.0250 'International Tables Vol C Tables 4.2.6.8 and 6.1.1.4'

loop_
_geom_angle_atom_site_label_1
_geom_angle_atom_site_label_2
_geom_angle_atom_site_label_3
_geom_angle
C2 N1 C14 122.48(16)
C2 N1 C1 104.48(15)
C1 N1 C14 132.79(16)
C2 N3 N2 106.22(15)
C20 O1 C21 117.14(19)
C7 C8 C9 123.26(19)
C7 C8 C3 117.68(19)
C3 C8 C9 119.06(17)
C14 C9 C8 121.25(18)
C14 C9 C10 116.29(18)
C10 C9 C8 122.39(18)
C1 N2 N3 108.93(16)
N1 C2 C3 120.55(17)
N3 C2 N1 111.15(17)
N3 C2 C3 128.08(18)
C8 C7 H7 119.5
C6 C7 C8 121.1(2)
C6 C7 H7 119.5
C16 C15 C1 120.19(18)
C16 C15 C20 118.86(19)
C20 C15 C1 120.86(17)
C3 C4 H4 120.1
C5 C4 H4 120.1
C5 C4 C3 119.8(2)
C14 C13 H13 120.2
C12 C13 H13 120.2
C12 C13 C14 119.62(19)
C9 C14 N1 116.82(17)
C13 C14 N1 121.39(17)
C13 C14 C9 121.71(18)
C15 C16 H16 119.5
C15 C16 C17 121.0(2)
C17 C16 H16 119.5
C13 C12 H12 120.0
C13 C12 C11 119.95(19)
C11 C12 H12 120.0
N1 C1 C15 127.90(17)
N2 C1 N1 109.16(17)
N2 C1 C15 122.91(17)
C8 C3 C2 118.51(17)
C4 C3 C8 120.88(18)
C4 C3 C2 120.47(19)
C9 C10 H10 119.1
C11 C10 C9 121.88(19)
C11 C10 H10 119.1
C12 C11 H11 119.8
C10 C11 C12 120.5(2)
C10 C11 H11 119.8
C4 C5 H5 120.1
C4 C5 C6 119.8(2)
C6 C5 H5 120.1
O1 C20 C15 115.26(18)
O1 C20 C19 124.8(2)
C19 C20 C15 119.97(19)
C7 C6 C5 120.8(2)
C7 C6 H6 119.6
C5 C6 H6 119.6
C16 C17 H17 120.3
C18 C17 C16 119.3(2)
C18 C17 H17 120.3
C20 C19 H19 120.0
C20 C19 C18 120.1(2)
C18 C19 H19 120.0
C17 C18 C19 120.7(2)
C17 C18 H18 119.7
C19 C18 H18 119.7
O1 C21 H21A 109.5
O1 C21 H21B 109.5
O1 C21 H21C 109.5
H21A C21 H21B 109.5
H21A C21 H21C 109.5
H21B C21 H21C 109.5

loop_
_geom_bond_atom_site_label_1
_geom_bond_atom_site_label_2
_geom_bond_distance
N1 C2 1.375(2)
N1 C14 1.428(2)
N1 C1 1.387(2)
N3 N2 1.389(2)
N3 C2 1.318(3)
O1 C20 1.369(2)
O1 C21 1.429(3)
C8 C9 1.466(3)
C8 C7 1.401(3)
C8 C3 1.412(3)
C9 C14 1.410(3)
C9 C10 1.412(3)
N2 C1 1.316(2)
C2 C3 1.441(3)
C7 H7 0.9500
C7 C6 1.374(3)
C15 C16 1.385(3)
C15 C1 1.473(3)
C15 C20 1.407(3)
C4 H4 0.9500
C4 C3 1.404(3)
C4 C5 1.376(3)
C13 H13 0.9500
C13 C14 1.385(3)
C13 C12 1.382(3)
C16 H16 0.9500
C16 C17 1.390(3)
C12 H12 0.9500
C12 C11 1.385(3)
C10 H10 0.9500
C10 C11 1.362(3)
C11 H11 0.9500
C5 H5 0.9500
C5 C6 1.397(3)
C20 C19 1.381(3)
C6 H6 0.9500
C17 H17 0.9500
C17 C18 1.377(3)
C19 H19 0.9500
C19 C18 1.386(3)
C18 H18 0.9500
C21 H21A 0.9800
C21 H21B 0.9800
C21 H21C 0.9800

loop_
_geom_torsion_atom_site_label_1
_geom_torsion_atom_site_label_2
_geom_torsion_atom_site_label_3
_geom_torsion_atom_site_label_4
_geom_torsion
N1 C2 C3 C8 3.3(3)
N1 C2 C3 C4 -172.42(18)
N3 N2 C1 N1 -1.2(2)
N3 N2 C1 C15 177.03(17)
N3 C2 C3 C8 177.3(2)
N3 C2 C3 C4 1.6(3)
O1 C20 C19 C18 179.55(19)
C8 C9 C14 N1 -2.4(3)
C8 C9 C14 C13 174.53(18)
C8 C9 C10 C11 -176.68(19)
C8 C7 C6 C5 -0.4(3)
C9 C8 C7 C6 179.18(19)
C9 C8 C3 C2 5.6(3)
C9 C8 C3 C4 -178.68(18)
C9 C10 C11 C12 1.6(3)
N2 N3 C2 N1 1.7(2)
N2 N3 C2 C3 -172.75(19)
C2 N1 C14 C9 11.7(3)
C2 N1 C14 C13 -165.16(19)
C2 N1 C1 N2 2.1(2)
C2 N1 C1 C15 -175.97(19)
C2 N3 N2 C1 -0.3(2)
C7 C8 C9 C14 174.23(19)
C7 C8 C9 C10 -8.8(3)
C7 C8 C3 C2 -174.65(18)
C7 C8 C3 C4 1.1(3)
C15 C16 C17 C18 0.2(3)
C15 C20 C19 C18 -0.8(3)
C4 C5 C6 C7 0.8(3)
C13 C12 C11 C10 -1.6(3)
C14 N1 C2 N3 172.63(17)
C14 N1 C2 C3 -12.4(3)
C14 N1 C1 N2 -172.12(19)
C14 N1 C1 C15 9.8(3)
C14 C9 C10 C11 0.5(3)
C14 C13 C12 C11 -0.5(3)
C16 C15 C1 N1 -128.5(2)
C16 C15 C1 N2 53.7(3)
C16 C15 C20 O1 -178.22(17)
C16 C15 C20 C19 2.1(3)
C16 C17 C18 C19 1.2(3)
C12 C13 C14 N1 179.47(19)
C12 C13 C14 C9 2.7(3)
C1 N1 C2 N3 -2.4(2)
C1 N1 C2 C3 172.56(17)
C1 N1 C14 C9 -174.88(19)
C1 N1 C14 C13 8.2(3)
C1 C15 C16 C17 -178.30(19)
C1 C15 C20 O1 -1.7(3)
C1 C15 C20 C19 178.58(19)
C3 C8 C9 C14 -6.0(3)
C3 C8 C9 C10 170.96(19)
C3 C8 C7 C6 -0.5(3)
C3 C4 C5 C6 -0.3(3)
C10 C9 C14 N1 -179.56(17)
C10 C9 C14 C13 -2.7(3)
C5 C4 C3 C8 -0.7(3)
C5 C4 C3 C2 174.96(19)
C20 C15 C16 C17 -1.8(3)
C20 C15 C1 N1 55.1(3)
C20 C15 C1 N2 -122.8(2)
C20 C19 C18 C17 -0.9(3)
C21 O1 C20 C15 -164.2(2)
C21 O1 C20 C19 15.5(3)

loop_
_smtbx_masks_void_nr
_smtbx_masks_void_average_x
_smtbx_masks_void_average_y
_smtbx_masks_void_average_z
_smtbx_masks_void_volume
_smtbx_masks_void_count_electrons
1 0.000 0.000 0.000 188.8 48.5
2 0.000 0.500 0.500 188.8 48.5
